data_7720389
loop_
_publ_author_name
'Doliner, Tobias A.'
'Hartmann, Peter E.'
'Oberwinkler, Gernot'
'Belaj, Ferdinand'
'Dup&#xe9;, Antoine'
'Boese, A. Daniel'
'Schachner, J&#xf6;rg A'

_publ_section_title
;
 A di-nuclear &#x3bc;-oxido rhenium(VI) complex: from deep purple to
 catalytic applications.
;
_journal_issue 11
_journal_name_full 'Dalton transactions (Cambridge, England : 2003)'
_journal_page_first 4547
_journal_page_last 4559
_journal_paper_doi 10.1039/d6dt00039h
_journal_volume 55
_journal_year 2026
_chemical_formula_moiety 'C38 H56 Cl4 N2 O7 Re2, C6 H12'
_chemical_formula_sum 'C44 H68 Cl4 N2 O7 Re2'
_chemical_formula_weight 1251.20
_chemical_name_systematic
'(mu-oxido)-bis((2,4-t-butyl-6-(4,4-dimethyl-4,5-dihydro-1,3-oxazol-2-yl)phenolato)-dichlorido-oxido-rhenium(VI)) cyclohexane solvate'
_space_group_crystal_system monoclinic
_space_group_IT_number 14
_space_group_name_Hall '-P 2ybc'
_space_group_name_H-M_alt 'P 1 21/c 1'
_atom_sites_solution_hydrogens geom
_atom_sites_solution_primary dual
_audit_creation_date 2025-09-16
_audit_creation_method
;
Olex2 1.5-ac6-020
(compiled 2024.02.14 svn.r2f8d729c for Rigaku Oxford Diffraction, GUI svn.r6966)
;
_audit_update_record
;
2025-11-04 deposited with the CCDC.	2026-02-11 downloaded from the CCDC.
;
_cell_angle_alpha 90
_cell_angle_beta 100.3220(10)
_cell_angle_gamma 90
_cell_formula_units_Z 4
_cell_length_a 15.0500(2)
_cell_length_b 19.9825(2)
_cell_length_c 16.4972(2)
_cell_measurement_reflns_used 31998
_cell_measurement_temperature 100.00(10)
_cell_measurement_theta_max 79.9060
_cell_measurement_theta_min 2.9790
_cell_volume 4881.02(10)
_computing_cell_refinement 'CrysAlisPro 1.171.43.106a (Rigaku OD, 2024)'
_computing_data_collection 'CrysAlisPro system (CCD 43.106a 64-bit (release 01-02-2024))'
_computing_data_reduction 'CrysAlisPro 1.171.43.106a (Rigaku OD, 2024)'
_computing_molecular_graphics 'Olex2 1.5-ac6-020 (Dolomanov et al., 2009)'
_computing_publication_material 'Olex2 1.5-ac6-020 (Dolomanov et al., 2009)'
_computing_structure_refinement 'SHELXL 2018/3 (Sheldrick, 2015)'
_computing_structure_solution 'SHELXT  (Sheldrick, 2015)'
_diffrn_ambient_temperature 100.00(10)
_diffrn_detector 'Hybrid Pixel Array Detector'
_diffrn_detector_area_resol_mean 10.0000
_diffrn_detector_type 'HyPix-Arc 100'
_diffrn_measured_fraction_theta_full 0.998
_diffrn_measured_fraction_theta_max 0.998
_diffrn_measurement_details
;
List of Runs (angles in degrees, time in seconds):

  # Type    Start    End  Width  t~exp~   \w     \q     \k     \f   Frames
#--------------------------------------------------------------------------
  1  \w    -35.00  -2.00   0.50    0.20    --  -80.26  30.00-150.00   66
  2  \w    -35.00  -2.00   0.50    0.20    --  -80.26  30.00 -30.00   66
  3  \w    -71.00  -9.00   0.50    0.20    --  -80.26  61.00   0.00  124
  4  \w    -33.00  -3.00   0.50    0.20    --  -80.26  30.00  60.00   60
  5  \w    -68.00 -10.00   0.50    0.20    --  -80.26  61.00  90.00  116
  6  \w    -33.00  -4.00   0.50    0.20    --   12.00 113.00  43.29   58
  7  \w      0.00  26.00   0.50    0.20    --   24.00  76.00 112.24   52
  8  \w    -10.00  16.00   0.50    0.20    --   20.00  87.00 -48.97   52
  9  \w    -26.00   6.00   0.50    0.20    --   12.00 101.00 -97.48   64
 10  \w      8.00  34.00   0.50    0.20    --   28.00  69.00-153.84   52
 11  \w     71.00 116.00   0.50    0.60    --  110.00  19.00 -52.70   90
 12  \w     99.00 124.00   0.50    0.60    --  106.73  30.00-120.00   50
 13  \w    145.00 172.00   0.50    0.60    --  110.00  19.00 -52.70   54
 14  \w    100.00 126.00   0.50    0.60    --  106.73  77.00  90.00   52
 15  \w     72.00 104.00   0.50    0.60    --  110.00  18.00 100.01   64
 16  \w     87.00 122.00   0.50    0.60    --  110.00  19.00 121.23   70
 17  \w    144.00 169.00   0.50    0.60    --  110.00  18.00 100.01   50
 18  \w    104.00 155.00   0.50    0.60    --  110.00  12.00  59.54  102
 19  \w     71.00  97.00   0.50    0.60    --  110.00  17.00   4.63   52
 20  \w     47.00  87.00   0.50    0.60    --  110.00  12.00  59.54   80
 21  \w    108.00 167.00   0.50    0.60    --  110.00   7.00 -97.11  118
 22  \w     45.00 100.00   0.50    0.60    --  110.00   7.00 -97.11  110
 23  \w     46.00  72.00   0.50    0.60    --  110.00 -78.00 -92.07   52
 24  \w     44.00 103.00   0.50    0.60    --  110.00 -78.00-151.58  118
 25  \w     45.00  71.00   0.50    0.60    --  110.00 -80.00  83.35   52
 26  \w     98.00 134.00   0.50    0.60    --  110.00 -79.00  64.79   72
 27  \w     99.00 136.00   0.50    0.60    --  110.00 -81.00  33.80   74
 28  \w    103.00 130.00   0.50    0.60    --  110.00 -88.00 121.23   54
 29  \w     47.00  80.00   0.50    0.60    --  110.00 -88.00 121.23   66
 30  \w     43.00  87.00   0.50    0.60    --  110.00 -88.00  21.17   88
 31  \w     44.00 115.00   0.50    0.60    --  110.00 -88.00 -39.80  142
 32  \w    103.00 133.00   0.50    0.60    --  110.00 -88.00-121.28   60
 33  \w     43.00  89.00   0.50    0.60    --  110.00 -88.00-163.20   92
 34  \w     63.00  89.00   0.50    0.60    --  110.00 -88.00-121.28   52
 35  \w     59.00  85.00   0.50    0.60    --  110.00 -87.00 -55.66   52
 36  \w     50.00  78.00   0.50    0.60    --  110.00 -81.00  33.80   56
 37  \w     44.00  77.00   0.50    0.60    --  110.00 -87.00  77.59   66
 38  \w     88.00 114.00   0.50    0.60    --  110.00 -87.00  77.59   52
 39  \w     45.00 107.00   0.50    0.60    --  110.00 -87.00   3.42  124
 40  \w    112.00 137.00   0.50    0.60    --  110.00 -81.00-173.69   50
 41  \w   -139.00 -47.00   0.50    0.20    --  -64.00 -55.00 -31.34  184
 42  \w   -134.00-102.00   0.50    0.20    --  -80.26 -77.00 -90.00   64
;
_diffrn_measurement_device 'four-circle diffractometer'
_diffrn_measurement_device_type 'XtaLAB Synergy, Dualflex, HyPix-Arc 100'
_diffrn_measurement_method '\w scans'
_diffrn_orient_matrix_type 'CrysAlisPro convention (1999,Acta A55,543-557)'
_diffrn_orient_matrix_UB_11 0.0345847000
_diffrn_orient_matrix_UB_12 0.0706410000
_diffrn_orient_matrix_UB_13 0.0266556000
_diffrn_orient_matrix_UB_21 -0.0920609000
_diffrn_orient_matrix_UB_22 0.0169305000
_diffrn_orient_matrix_UB_23 0.0233693000
_diffrn_orient_matrix_UB_31 0.0341494000
_diffrn_orient_matrix_UB_32 -0.0259418000
_diffrn_orient_matrix_UB_33 0.0879539000
_diffrn_radiation_monochromator mirror
_diffrn_radiation_probe x-ray
_diffrn_radiation_type 'Cu K\a'
_diffrn_radiation_wavelength 1.54184
_diffrn_reflns_av_R_equivalents 0.0517
_diffrn_reflns_av_unetI/netI 0.0359
_diffrn_reflns_Laue_measured_fraction_full 0.998
_diffrn_reflns_Laue_measured_fraction_max 0.998
_diffrn_reflns_limit_h_max 19
_diffrn_reflns_limit_h_min -19
_diffrn_reflns_limit_k_max 25
_diffrn_reflns_limit_k_min -25
_diffrn_reflns_limit_l_max 20
_diffrn_reflns_limit_l_min -17
_diffrn_reflns_number 54132
_diffrn_reflns_point_group_measured_fraction_full 0.998
_diffrn_reflns_point_group_measured_fraction_max 0.998
_diffrn_reflns_theta_full 67.684
_diffrn_reflns_theta_max 77.379
_diffrn_reflns_theta_min 2.985
_diffrn_source 'micro-focus sealed X-ray tube'
_diffrn_source_type 'PhotonJet (Cu) X-ray Source'
_exptl_absorpt_coefficient_mu 11.951
_exptl_absorpt_correction_T_max 0.626
_exptl_absorpt_correction_T_min 0.417
_exptl_absorpt_correction_type gaussian
_exptl_absorpt_process_details
;
CrysAlisPro 1.171.43.106a (Rigaku Oxford Diffraction, 2024)
Numerical absorption correction based on gaussian integration over
a multifaceted crystal model
Empirical absorption correction using spherical harmonics,
implemented in SCALE3 ABSPACK scaling algorithm.
;
_exptl_crystal_colour 'dark violet'
_exptl_crystal_colour_modifier dark
_exptl_crystal_colour_primary violet
_exptl_crystal_density_diffrn 1.703
_exptl_crystal_description plate
_exptl_crystal_F_000 2480
_exptl_crystal_recrystallization_method 'Re-crystallisation from solvent: DCM / cyclohexane'
_exptl_crystal_size_max 0.14
_exptl_crystal_size_mid 0.11
_exptl_crystal_size_min 0.07
_refine_diff_density_max 1.904
_refine_diff_density_min -1.785
_refine_diff_density_rms 0.157
_refine_ls_extinction_method none
_refine_ls_goodness_of_fit_ref 1.038
_refine_ls_hydrogen_treatment constr
_refine_ls_matrix_type full
_refine_ls_number_parameters 579
_refine_ls_number_reflns 10338
_refine_ls_number_restraints 116
_refine_ls_restrained_S_all 1.067
_refine_ls_R_factor_all 0.0409
_refine_ls_R_factor_gt 0.0386
_refine_ls_shift/su_max 0.002
_refine_ls_shift/su_mean 0.000
_refine_ls_structure_factor_coef Fsqd
_refine_ls_weighting_details 'w=1/[\s^2^(Fo^2^)+(0.0558P)^2^+20.3264P] where P=(Fo^2^+2Fc^2^)/3'
_refine_ls_weighting_scheme calc
_refine_ls_wR_factor_gt 0.1024
_refine_ls_wR_factor_ref 0.1039
_reflns_Friedel_coverage 0.000
_reflns_number_gt 9639
_reflns_number_total 10338
_reflns_threshold_expression 'I > 2\s(I)'
_cod_data_source_file d6dt00039h2.cif
_cod_data_source_block ad32
_cod_depositor_comments 'Adding full bibliography for 7720387--7720392.cif.'
_cod_database_code 7720389
_shelx_shelxl_version_number 2018/3
_chemical_oxdiff_formula 'C38 H57 N2 O7 Cl4 Re2 '
_chemical_oxdiff_usercomment JSA-TD11
_shelx_space_group_comment
;
The symmetry employed for this shelxl refinement is uniquely defined
by the following loop, which should always be used as a source of
symmetry information in preference to the above space-group names.
They are only intended as comments.
;
_shelx_estimated_absorpt_t_max 0.488
_shelx_estimated_absorpt_t_min 0.285
_olex2_refinement_description
;
1. Fixed Uiso
 At 1.2 times of:
  All C(H) groups, All C(H,H) groups
 At 1.5 times of:
  All C(H,H,H) groups
2. Restrained distances
 C41-C42 = C41-C46 = C42-C43 = C43-C44 = C44-C45 = C45-C46
 1.54 with sigma of 0.02
 C41-C43 = C41-C45 = C42-C44 = C43-C45 = C44-C46
 2.54 with sigma of 0.04
 C34-C36 \\sim C34-C56
 with sigma of 0.02
 C34-C35 \\sim C34-C55
 with sigma of 0.02
 C34-C37 \\sim C34-C57
 with sigma of 0.02
 C41-C42 \\sim C42-C43 \\sim C43-C44 \\sim C44-C45 \\sim C45-C46 \\sim C46-C41
 with sigma of 0.02
 C41-C45 \\sim C43-C45 \\sim C42-C46 \\sim C42-C44 \\sim C44-C46 \\sim C41-C43
 with sigma of 0.04
3. Uiso/Uaniso restraints and constraints
C41 \\sim C42 \\sim C43 \\sim C44 \\sim C45 \\sim C46: within 2A with sigma of
0.04 and sigma for terminal atoms of 0.08 within 2A
4. Rigid body (RIGU) restrains
 C41, C42, C43, C44, C45, C46
 with sigma for 1-2 distances of 0.004 and sigma for 1-3 distances of 0.004
5. Others
 Sof(C55)=Sof(H551)=Sof(H552)=Sof(H553)=Sof(C56)=Sof(H561)=Sof(H562)=Sof(H563)=
 Sof(C57)=Sof(H571)=Sof(H572)=Sof(H573)=1-FVAR(1)
 Sof(C35)=Sof(H351)=Sof(H352)=Sof(H353)=Sof(C36)=Sof(H361)=Sof(H362)=Sof(H363)=
 Sof(C37)=Sof(H371)=Sof(H372)=Sof(H373)=FVAR(1)
6.a Secondary CH2 refined with riding coordinates:
 C8(H81,H82), C28(H281,H282), C41(H411,H412), C42(H421,H422), C43(H431,H432),
 C44(H441,H442), C45(H451,H452), C46(H461,H462)
6.b Aromatic/amide H refined with riding coordinates:
 C3(H3), C5(H5), C23(H23), C25(H25)
6.c Idealised Me refined as rotating group:
 C11(H111,H112,H113), C12(H121,H122,H123), C13(H131,H132,H133), C15(H151,H152,
 H153), C16(H161,H162,H163), C17(H171,H172,H173), C18(H181,H182,H183), C19(H191,
 H192,H193), C31(H311,H312,H313), C32(H321,H322,H323), C33(H331,H332,H333),
 C35(H351,H352,H353), C36(H361,H362,H363), C37(H371,H372,H373), C55(H551,H552,
 H553), C56(H561,H562,H563), C57(H571,H572,H573), C38(H381,H382,H383), C39(H391,
 H392,H393)
;
_olex2_exptl_crystal_mounting_method 'The crystal was mounted on a nylon loop'
_olex2_submission_original_sample_id JSA-TD11
_olex2_submission_special_instructions 'No special instructions were received'
_oxdiff_exptl_absorpt_empirical_details
;
Empirical correction (ABSPACK) includes:
- Absorption correction using spherical harmonics
- Frame scaling
;
_oxdiff_exptl_absorpt_empirical_full_max 1.310
_oxdiff_exptl_absorpt_empirical_full_min 0.764

loop_
_space_group_symop_operation_xyz
'x, y, z'
'-x, y+1/2, -z+1/2'
'-x, -y, -z'
'x, -y-1/2, z-1/2'

loop_
_atom_site_label
_atom_site_type_symbol
_atom_site_fract_x
_atom_site_fract_y
_atom_site_fract_z
_atom_site_U_iso_or_equiv
_atom_site_adp_type
_atom_site_occupancy
_atom_site_site_symmetry_order
_atom_site_calc_flag
_atom_site_refinement_flags_posn
_atom_site_refinement_flags_adp
_atom_site_refinement_flags_occupancy
_atom_site_disorder_assembly
_atom_site_disorder_group
Re1 Re 0.30748(2) 0.30362(2) 0.75185(2) 0.01916(7) Uani 1 1 d . . . . .
Re2 Re 0.47370(2) 0.42503(2) 0.70859(2) 0.02116(7) Uani 1 1 d . . . . .
Cl1 Cl 0.18219(8) 0.25640(6) 0.80169(7) 0.0284(2) Uani 1 1 d . . . . .
Cl2 Cl 0.40013(8) 0.27291(5) 0.87407(7) 0.0268(2) Uani 1 1 d . . . . .
Cl3 Cl 0.56462(8) 0.40980(6) 0.83833(7) 0.0316(2) Uani 1 1 d . . . . .
Cl4 Cl 0.40220(8) 0.44195(6) 0.56938(7) 0.0306(2) Uani 1 1 d . . . . .
O1 O 0.4019(2) 0.35206(16) 0.72014(19) 0.0224(6) Uani 1 1 d . . . . .
O2 O 0.3161(2) 0.23309(16) 0.6979(2) 0.0260(7) Uani 1 1 d . . . . .
O3 O 0.2743(2) 0.38495(15) 0.80244(19) 0.0218(6) Uani 1 1 d . . . . .
O4 O 0.1018(2) 0.40531(18) 0.5831(2) 0.0296(7) Uani 1 1 d . . . . .
O5 O 0.4115(2) 0.48654(17) 0.7409(2) 0.0286(7) Uani 1 1 d . . . . .
O6 O 0.5545(2) 0.36710(16) 0.6636(2) 0.0246(7) Uani 1 1 d . . . . .
O7 O 0.6833(2) 0.54279(16) 0.6326(2) 0.0287(7) Uani 1 1 d . . . . .
N1 N 0.2128(3) 0.34187(19) 0.6525(2) 0.0224(7) Uani 1 1 d . . . . .
N2 N 0.5688(3) 0.49872(19) 0.6839(2) 0.0227(8) Uani 1 1 d . . . . .
C1 C 0.2068(3) 0.4284(2) 0.7982(3) 0.0217(9) Uani 1 1 d . . . . .
C2 C 0.1982(3) 0.4687(2) 0.8669(3) 0.0241(9) Uani 1 1 d . . . . .
C3 C 0.1266(4) 0.5140(2) 0.8552(3) 0.0277(10) Uani 1 1 d . . . . .
H3 H 0.119554 0.542008 0.900138 0.033 Uiso 1 1 calc R U . . .
C4 C 0.0643(4) 0.5208(3) 0.7815(3) 0.0301(10) Uani 1 1 d . . . . .
C5 C 0.0748(3) 0.4802(3) 0.7160(3) 0.0285(10) Uani 1 1 d . . . . .
H5 H 0.033760 0.483817 0.665273 0.034 Uiso 1 1 calc R U . . .
C6 C 0.1458(3) 0.4337(2) 0.7243(3) 0.0240(9) Uani 1 1 d . . . . .
C7 C 0.1572(3) 0.3918(2) 0.6549(3) 0.0227(9) Uani 1 1 d . . . . .
C8 C 0.1365(4) 0.3675(3) 0.5207(3) 0.0292(10) Uani 1 1 d . . . . .
H81 H 0.177179 0.395405 0.493728 0.035 Uiso 1 1 calc R U . . .
H82 H 0.086634 0.350698 0.478117 0.035 Uiso 1 1 calc R U . . .
C9 C 0.1880(3) 0.3098(2) 0.5676(3) 0.0233(9) Uani 1 1 d . . . . .
C10 C 0.2630(3) 0.4618(2) 0.9496(3) 0.0246(9) Uani 1 1 d . . . . .
C11 C 0.2414(4) 0.5135(3) 1.0122(3) 0.0318(11) Uani 1 1 d . . . . .
H111 H 0.179312 0.507036 1.021002 0.048 Uiso 1 1 calc R U . . .
H112 H 0.247933 0.558700 0.990974 0.048 Uiso 1 1 calc R U . . .
H113 H 0.283264 0.507752 1.064546 0.048 Uiso 1 1 calc R U . . .
C12 C 0.3613(4) 0.4729(3) 0.9390(3) 0.0342(11) Uani 1 1 d . . . . .
H121 H 0.400428 0.474275 0.993306 0.051 Uiso 1 1 calc R U . . .
H122 H 0.365942 0.515298 0.910319 0.051 Uiso 1 1 calc R U . . .
H123 H 0.380215 0.436065 0.906701 0.051 Uiso 1 1 calc R U . . .
C13 C 0.2525(4) 0.3920(3) 0.9851(3) 0.0307(10) Uani 1 1 d . . . . .
H131 H 0.264945 0.357980 0.945754 0.046 Uiso 1 1 calc R U . . .
H132 H 0.190604 0.386439 0.995003 0.046 Uiso 1 1 calc R U . . .
H133 H 0.295041 0.386804 1.037055 0.046 Uiso 1 1 calc R U . . .
C14 C -0.0118(4) 0.5731(3) 0.7764(3) 0.0359(12) Uani 1 1 d . . . . .
C15 C 0.0316(5) 0.6429(3) 0.7914(4) 0.0478(16) Uani 1 1 d . . . . .
H151 H -0.015848 0.676800 0.789145 0.072 Uiso 1 1 calc R U . . .
H152 H 0.067761 0.652396 0.748910 0.072 Uiso 1 1 calc R U . . .
H153 H 0.070584 0.643945 0.845803 0.072 Uiso 1 1 calc R U . . .
C16 C -0.0687(4) 0.5595(3) 0.8426(4) 0.0397(13) Uani 1 1 d . . . . .
H161 H -0.114313 0.594684 0.841007 0.060 Uiso 1 1 calc R U . . .
H162 H -0.029518 0.559132 0.896868 0.060 Uiso 1 1 calc R U . . .
H163 H -0.098580 0.515999 0.832300 0.060 Uiso 1 1 calc R U . . .
C17 C -0.0740(5) 0.5729(4) 0.6928(4) 0.0511(18) Uani 1 1 d . . . . .
H171 H -0.103970 0.529360 0.683583 0.077 Uiso 1 1 calc R U . . .
H172 H -0.038449 0.581193 0.649457 0.077 Uiso 1 1 calc R U . . .
H173 H -0.119565 0.608148 0.691368 0.077 Uiso 1 1 calc R U . . .
C18 C 0.2683(4) 0.2908(3) 0.5286(3) 0.0294(10) Uani 1 1 d . . . . .
H181 H 0.297686 0.251124 0.556140 0.044 Uiso 1 1 calc R U . . .
H182 H 0.311383 0.328051 0.534360 0.044 Uiso 1 1 calc R U . . .
H183 H 0.247702 0.281106 0.470003 0.044 Uiso 1 1 calc R U . . .
C19 C 0.1266(3) 0.2504(2) 0.5751(3) 0.0292(10) Uani 1 1 d . . . . .
H191 H 0.105662 0.231009 0.520457 0.044 Uiso 1 1 calc R U . . .
H192 H 0.074555 0.265343 0.598446 0.044 Uiso 1 1 calc R U . . .
H193 H 0.160237 0.216535 0.611254 0.044 Uiso 1 1 calc R U . . .
C21 C 0.6163(3) 0.3679(2) 0.6148(3) 0.0244(9) Uani 1 1 d . . . . .
C22 C 0.6415(4) 0.3077(2) 0.5801(3) 0.0282(10) Uani 1 1 d . . . . .
C23 C 0.7049(4) 0.3139(3) 0.5288(4) 0.0325(11) Uani 1 1 d . . . . .
H23 H 0.720912 0.274679 0.502227 0.039 Uiso 1 1 calc R U . . .
C24 C 0.7469(3) 0.3742(3) 0.5136(3) 0.0303(10) Uani 1 1 d . . . . .
C25 C 0.7219(3) 0.4316(2) 0.5514(3) 0.0292(10) Uani 1 1 d . . . . .
H25 H 0.749923 0.473048 0.543097 0.035 Uiso 1 1 calc R U . . .
C26 C 0.6566(3) 0.4293(2) 0.6012(3) 0.0241(9) Uani 1 1 d . . . . .
C27 C 0.6325(3) 0.4895(2) 0.6413(3) 0.0240(9) Uani 1 1 d . . . . .
C28 C 0.6585(4) 0.5942(3) 0.6853(4) 0.0355(12) Uani 1 1 d . . . . .
H281 H 0.654018 0.638188 0.657173 0.043 Uiso 1 1 calc R U . . .
H282 H 0.703575 0.597468 0.736820 0.043 Uiso 1 1 calc R U . . .
C29 C 0.5658(3) 0.5723(2) 0.7035(3) 0.0285(10) Uani 1 1 d . . . . .
C30 C 0.6020(4) 0.2400(2) 0.5994(4) 0.0333(11) Uani 1 1 d . . . . .
C31 C 0.6309(6) 0.1846(3) 0.5454(5) 0.059(2) Uani 1 1 d . . . . .
H311 H 0.598608 0.143192 0.553311 0.088 Uiso 1 1 calc R U . . .
H312 H 0.696083 0.177102 0.560903 0.088 Uiso 1 1 calc R U . . .
H313 H 0.616462 0.198047 0.487391 0.088 Uiso 1 1 calc R U . . .
C32 C 0.6349(4) 0.2230(3) 0.6907(4) 0.0431(14) Uani 1 1 d . . . . .
H321 H 0.614289 0.257644 0.725130 0.065 Uiso 1 1 calc R U . . .
H322 H 0.701017 0.221071 0.702038 0.065 Uiso 1 1 calc R U . . .
H323 H 0.610292 0.179576 0.703135 0.065 Uiso 1 1 calc R U . . .
C33 C 0.4984(4) 0.2424(3) 0.5811(3) 0.0338(11) Uani 1 1 d . . . . .
H331 H 0.476567 0.266416 0.625481 0.051 Uiso 1 1 calc R U . . .
H332 H 0.474363 0.196685 0.577453 0.051 Uiso 1 1 calc R U . . .
H333 H 0.478075 0.265592 0.528736 0.051 Uiso 1 1 calc R U . . .
C34 C 0.8173(4) 0.3763(3) 0.4577(4) 0.0362(12) Uani 1 1 d D . . . .
C35 C 0.7717(7) 0.3577(6) 0.3723(5) 0.044(3) Uani 0.675(18) 1 d D . P A 1
H351 H 0.738742 0.315596 0.374071 0.065 Uiso 0.675(18) 1 calc R U P A 1
H352 H 0.817251 0.352206 0.337115 0.065 Uiso 0.675(18) 1 calc R U P A 1
H353 H 0.729371 0.393139 0.349786 0.065 Uiso 0.675(18) 1 calc R U P A 1
C36 C 0.8636(10) 0.4437(5) 0.4621(10) 0.052(3) Uani 0.675(18) 1 d D . P A 1
H361 H 0.818689 0.478711 0.444487 0.077 Uiso 0.675(18) 1 calc R U P A 1
H362 H 0.908535 0.443734 0.425813 0.077 Uiso 0.675(18) 1 calc R U P A 1
H363 H 0.893672 0.452367 0.518897 0.077 Uiso 0.675(18) 1 calc R U P A 1
C37 C 0.8914(6) 0.3242(5) 0.4941(6) 0.037(2) Uani 0.675(18) 1 d D . P A 1
H371 H 0.921087 0.338755 0.549030 0.055 Uiso 0.675(18) 1 calc R U P A 1
H372 H 0.936345 0.320942 0.457944 0.055 Uiso 0.675(18) 1 calc R U P A 1
H373 H 0.863346 0.280395 0.498027 0.055 Uiso 0.675(18) 1 calc R U P A 1
C55 C 0.7712(11) 0.4025(15) 0.3718(10) 0.050(7) Uani 0.325(18) 1 d D . P A 2
H551 H 0.720475 0.373242 0.349406 0.075 Uiso 0.325(18) 1 calc R U P A 2
H552 H 0.815118 0.402692 0.334504 0.075 Uiso 0.325(18) 1 calc R U P A 2
H553 H 0.749014 0.448079 0.377252 0.075 Uiso 0.325(18) 1 calc R U P A 2
C56 C 0.8960(14) 0.4211(14) 0.4886(16) 0.047(6) Uani 0.325(18) 1 d D . P A 2
H561 H 0.874309 0.466505 0.495916 0.071 Uiso 0.325(18) 1 calc R U P A 2
H562 H 0.937003 0.421754 0.448669 0.071 Uiso 0.325(18) 1 calc R U P A 2
H563 H 0.928316 0.404146 0.541560 0.071 Uiso 0.325(18) 1 calc R U P A 2
C57 C 0.855(2) 0.3076(9) 0.435(2) 0.066(10) Uani 0.325(18) 1 d D . P A 2
H571 H 0.880707 0.283637 0.486187 0.099 Uiso 0.325(18) 1 calc R U P A 2
H572 H 0.902665 0.314853 0.402644 0.099 Uiso 0.325(18) 1 calc R U P A 2
H573 H 0.806521 0.280948 0.403588 0.099 Uiso 0.325(18) 1 calc R U P A 2
C38 C 0.5617(4) 0.5855(3) 0.7937(4) 0.0390(13) Uani 1 1 d . . . . .
H381 H 0.568512 0.633526 0.804905 0.058 Uiso 1 1 calc R U . . .
H382 H 0.610528 0.561083 0.828759 0.058 Uiso 1 1 calc R U . . .
H383 H 0.503362 0.570281 0.805333 0.058 Uiso 1 1 calc R U . . .
C39 C 0.4882(4) 0.6046(3) 0.6446(4) 0.0354(12) Uani 1 1 d . . . . .
H391 H 0.488170 0.652950 0.654708 0.053 Uiso 1 1 calc R U . . .
H392 H 0.430847 0.585391 0.653513 0.053 Uiso 1 1 calc R U . . .
H393 H 0.495696 0.596342 0.587650 0.053 Uiso 1 1 calc R U . . .
C41 C -0.1366(5) 0.3358(5) 0.7406(4) 0.068(2) Uani 1 1 d D U . . .
H411 H -0.148386 0.287367 0.731330 0.081 Uiso 1 1 calc R U . . .
H412 H -0.150502 0.357845 0.686065 0.081 Uiso 1 1 calc R U . . .
C42 C -0.2038(5) 0.3618(5) 0.7920(5) 0.068(2) Uani 1 1 d D U . . .
H421 H -0.264442 0.343076 0.770804 0.082 Uiso 1 1 calc R U . . .
H422 H -0.207652 0.411122 0.787744 0.082 Uiso 1 1 calc R U . . .
C43 C -0.1738(5) 0.3415(4) 0.8817(5) 0.070(2) Uani 1 1 d D U . . .
H431 H -0.181452 0.292560 0.886754 0.083 Uiso 1 1 calc R U . . .
H432 H -0.213231 0.363744 0.915546 0.083 Uiso 1 1 calc R U . . .
C44 C -0.0703(4) 0.3608(2) 0.9172(3) 0.0347(12) Uani 1 1 d D U . . .
H441 H -0.061349 0.409875 0.916542 0.042 Uiso 1 1 calc R U . . .
H442 H -0.051570 0.344246 0.974273 0.042 Uiso 1 1 calc R U . . .
C45 C -0.0175(5) 0.3257(5) 0.8583(4) 0.068(2) Uani 1 1 d D U . . .
H451 H 0.047334 0.336669 0.875321 0.081 Uiso 1 1 calc R U . . .
H452 H -0.024056 0.276790 0.864267 0.081 Uiso 1 1 calc R U . . .
C46 C -0.0454(6) 0.3434(4) 0.7697(5) 0.074(2) Uani 1 1 d D U . . .
H461 H -0.028514 0.390534 0.761685 0.089 Uiso 1 1 calc R U . . .
H462 H -0.011581 0.314945 0.736603 0.089 Uiso 1 1 calc R U . . .

loop_
_atom_site_aniso_label
_atom_site_aniso_U_11
_atom_site_aniso_U_22
_atom_site_aniso_U_33
_atom_site_aniso_U_23
_atom_site_aniso_U_13
_atom_site_aniso_U_12
Re1 0.02349(11) 0.01181(10) 0.02104(11) 0.00021(6) 0.00088(8) 0.00016(6)
Re2 0.02356(11) 0.01505(11) 0.02413(11) -0.00084(7) 0.00227(8) -0.00066(7)
Cl1 0.0313(5) 0.0233(5) 0.0297(5) 0.0035(4) 0.0033(4) -0.0060(4)
Cl2 0.0317(5) 0.0198(5) 0.0260(5) 0.0031(4) -0.0024(4) 0.0017(4)
Cl3 0.0346(6) 0.0284(6) 0.0286(5) -0.0004(5) -0.0031(4) -0.0032(5)
Cl4 0.0378(6) 0.0242(5) 0.0269(5) 0.0038(4) -0.0018(4) -0.0048(5)
O1 0.0258(15) 0.0188(15) 0.0212(14) -0.0001(12) 0.0001(12) 0.0021(12)
O2 0.0304(17) 0.0163(15) 0.0295(16) 0.0006(13) 0.0001(13) 0.0020(13)
O3 0.0245(15) 0.0169(15) 0.0227(15) 0.0012(12) 0.0009(12) 0.0010(12)
O4 0.0374(19) 0.0260(17) 0.0225(16) -0.0007(13) -0.0021(14) 0.0100(15)
O5 0.0338(18) 0.0185(16) 0.0334(18) -0.0016(13) 0.0056(14) 0.0001(13)
O6 0.0290(16) 0.0155(15) 0.0296(16) -0.0011(12) 0.0060(13) -0.0017(12)
O7 0.0301(17) 0.0149(15) 0.042(2) -0.0014(14) 0.0088(15) -0.0027(13)
N1 0.0277(19) 0.0191(18) 0.0195(17) -0.0022(14) 0.0020(14) -0.0002(15)
N2 0.0222(18) 0.0150(17) 0.0295(19) -0.0021(15) 0.0013(15) -0.0013(14)
C1 0.025(2) 0.016(2) 0.025(2) 0.0019(16) 0.0041(17) 0.0001(16)
C2 0.032(2) 0.016(2) 0.025(2) 0.0014(17) 0.0047(18) 0.0000(17)
C3 0.040(3) 0.019(2) 0.025(2) -0.0007(18) 0.009(2) 0.0063(19)
C4 0.039(3) 0.021(2) 0.031(2) 0.0047(19) 0.009(2) 0.009(2)
C5 0.035(3) 0.026(2) 0.025(2) 0.0042(19) 0.0056(19) 0.008(2)
C6 0.029(2) 0.016(2) 0.027(2) 0.0029(17) 0.0034(18) 0.0035(17)
C7 0.025(2) 0.020(2) 0.021(2) 0.0020(17) -0.0001(17) 0.0019(17)
C8 0.039(3) 0.025(2) 0.021(2) -0.0037(18) -0.0019(19) 0.007(2)
C9 0.030(2) 0.018(2) 0.020(2) -0.0050(16) 0.0006(18) 0.0010(17)
C10 0.033(2) 0.019(2) 0.021(2) -0.0036(17) 0.0006(18) -0.0011(18)
C11 0.044(3) 0.027(3) 0.024(2) -0.0060(19) 0.005(2) 0.001(2)
C12 0.035(3) 0.031(3) 0.036(3) -0.007(2) 0.003(2) -0.004(2)
C13 0.045(3) 0.022(2) 0.023(2) 0.0007(18) 0.001(2) 0.001(2)
C14 0.045(3) 0.032(3) 0.033(3) 0.007(2) 0.011(2) 0.020(2)
C15 0.056(4) 0.027(3) 0.064(4) 0.009(3) 0.022(3) 0.017(3)
C16 0.046(3) 0.040(3) 0.036(3) 0.005(2) 0.014(2) 0.019(3)
C17 0.058(4) 0.060(4) 0.035(3) 0.009(3) 0.008(3) 0.039(3)
C18 0.037(3) 0.025(2) 0.026(2) -0.0050(19) 0.005(2) -0.002(2)
C19 0.032(2) 0.022(2) 0.031(2) -0.0054(19) -0.0010(19) -0.0065(19)
C21 0.024(2) 0.021(2) 0.028(2) 0.0006(18) 0.0013(17) 0.0008(17)
C22 0.034(3) 0.017(2) 0.034(3) 0.0010(18) 0.007(2) 0.0008(18)
C23 0.037(3) 0.021(2) 0.042(3) -0.001(2) 0.015(2) 0.004(2)
C24 0.028(2) 0.025(2) 0.039(3) 0.004(2) 0.010(2) 0.0017(19)
C25 0.027(2) 0.020(2) 0.040(3) 0.007(2) 0.005(2) 0.0008(18)
C26 0.025(2) 0.020(2) 0.026(2) 0.0002(17) 0.0017(18) 0.0028(17)
C27 0.025(2) 0.017(2) 0.028(2) 0.0023(17) -0.0018(18) -0.0006(17)
C28 0.035(3) 0.023(2) 0.050(3) -0.009(2) 0.011(2) -0.004(2)
C29 0.030(2) 0.014(2) 0.042(3) -0.0045(18) 0.006(2) -0.0012(17)
C30 0.044(3) 0.014(2) 0.045(3) -0.001(2) 0.015(2) -0.001(2)
C31 0.079(5) 0.020(3) 0.090(5) -0.010(3) 0.053(4) -0.004(3)
C32 0.038(3) 0.030(3) 0.058(4) 0.018(3) -0.001(3) -0.004(2)
C33 0.046(3) 0.022(2) 0.032(3) -0.005(2) 0.005(2) -0.009(2)
C34 0.033(3) 0.029(3) 0.050(3) -0.002(2) 0.018(2) 0.001(2)
C35 0.048(5) 0.045(6) 0.041(5) 0.001(4) 0.017(4) 0.008(5)
C36 0.057(7) 0.030(5) 0.080(10) -0.003(5) 0.046(7) -0.008(5)
C37 0.033(4) 0.033(4) 0.046(5) -0.010(4) 0.012(4) 0.000(3)
C55 0.024(8) 0.09(2) 0.039(10) -0.018(12) 0.013(7) -0.016(11)
C56 0.041(12) 0.052(15) 0.052(13) 0.001(11) 0.017(10) 0.004(10)
C57 0.082(19) 0.039(12) 0.10(2) 0.007(12) 0.069(19) 0.014(11)
C38 0.051(3) 0.022(2) 0.044(3) -0.013(2) 0.009(3) -0.007(2)
C39 0.040(3) 0.017(2) 0.048(3) 0.004(2) 0.006(2) 0.001(2)
C41 0.091(5) 0.080(5) 0.032(3) 0.022(3) 0.013(3) 0.047(4)
C42 0.066(5) 0.061(5) 0.074(5) -0.009(4) 0.003(4) 0.004(4)
C43 0.085(5) 0.051(4) 0.080(5) 0.000(4) 0.032(4) 0.009(4)
C44 0.064(3) 0.014(2) 0.034(3) 0.0069(19) 0.030(2) 0.015(2)
C45 0.050(4) 0.082(6) 0.072(4) -0.030(4) 0.013(3) 0.001(4)
C46 0.101(5) 0.050(4) 0.082(5) 0.010(4) 0.044(4) 0.012(4)

loop_
_atom_type_symbol
_atom_type_description
_atom_type_scat_dispersion_real
_atom_type_scat_dispersion_imag
_atom_type_scat_source
C C 0.0181 0.0091 'International Tables Vol C Tables 4.2.6.8 and 6.1.1.4'
H H 0.0000 0.0000 'International Tables Vol C Tables 4.2.6.8 and 6.1.1.4'
Cl Cl 0.3639 0.7018 'International Tables Vol C Tables 4.2.6.8 and 6.1.1.4'
N N 0.0311 0.0180 'International Tables Vol C Tables 4.2.6.8 and 6.1.1.4'
O O 0.0492 0.0322 'International Tables Vol C Tables 4.2.6.8 and 6.1.1.4'
Re Re -5.2083 5.8923 'International Tables Vol C Tables 4.2.6.8 and 6.1.1.4'

loop_
_exptl_crystal_face_index_h
_exptl_crystal_face_index_k
_exptl_crystal_face_index_l
_exptl_crystal_face_perp_dist
8 -7 1 0.0411
0 -3 10 0.0734
5 -1 -10 0.0564
-4 6 -8 0.0454
-8 5 6 0.0344
-2 3 -10 0.0488
5 6 7 0.0409
4 12 -2 0.0415
3 -12 2 0.0441
-2 12 4 0.0466
-9 2 5 0.0295
9 -3 0 0.0358
7 1 -9 0.0578
-9 -5 3 0.0276
9 4 -1 0.0382
9 2 2 0.0357
-5 -11 1 0.0309
2 -12 -3 0.0546

loop_
_geom_angle_atom_site_label_1
_geom_angle_atom_site_label_2
_geom_angle_atom_site_label_3
_geom_angle
_geom_angle_site_symmetry_1
_geom_angle_site_symmetry_3
_geom_angle_publ_flag
Cl2 Re1 Cl1 89.13(4) . . ?
O1 Re1 Cl1 171.73(10) . . ?
O1 Re1 Cl2 90.67(10) . . ?
O1 Re1 O3 87.34(14) . . ?
O1 Re1 N1 92.10(14) . . ?
O2 Re1 Cl1 89.52(12) . . ?
O2 Re1 Cl2 98.42(11) . . ?
O2 Re1 O1 98.68(15) . . ?
O2 Re1 O3 169.13(14) . . ?
O2 Re1 N1 89.90(15) . . ?
O3 Re1 Cl1 84.40(10) . . ?
O3 Re1 Cl2 90.50(9) . . ?
O3 Re1 N1 80.80(14) . . ?
N1 Re1 Cl1 86.86(11) . . ?
N1 Re1 Cl2 170.73(11) . . ?
Cl3 Re2 Cl4 171.38(5) . . ?
O1 Re2 Cl3 93.45(10) . . ?
O1 Re2 Cl4 92.29(10) . . ?
O1 Re2 O6 89.26(14) . . ?
O1 Re2 N2 170.49(14) . . ?
O5 Re2 Cl3 94.14(12) . . ?
O5 Re2 Cl4 91.18(12) . . ?
O5 Re2 O1 100.07(16) . . ?
O5 Re2 O6 170.21(16) . . ?
O5 Re2 N2 89.22(16) . . ?
O6 Re2 Cl3 88.17(10) . . ?
O6 Re2 Cl4 85.47(10) . . ?
O6 Re2 N2 81.36(14) . . ?
N2 Re2 Cl3 87.82(11) . . ?
N2 Re2 Cl4 85.48(11) . . ?
Re2 O1 Re1 157.91(19) . . ?
C1 O3 Re1 141.3(3) . . ?
C7 O4 C8 105.9(4) . . ?
C21 O6 Re2 141.5(3) . . ?
C27 O7 C28 106.8(4) . . ?
C7 N1 Re1 126.8(3) . . ?
C7 N1 C9 107.2(4) . . ?
C9 N1 Re1 125.5(3) . . ?
C27 N2 Re2 126.0(3) . . ?
C27 N2 C29 107.9(4) . . ?
C29 N2 Re2 125.6(3) . . ?
O3 C1 C2 120.6(4) . . ?
O3 C1 C6 118.2(4) . . ?
C6 C1 C2 121.2(4) . . ?
C1 C2 C10 121.7(4) . . ?
C3 C2 C1 116.0(4) . . ?
C3 C2 C10 122.3(4) . . ?
C2 C3 H3 117.9 . . ?
C2 C3 C4 124.2(5) . . ?
C4 C3 H3 117.9 . . ?
C3 C4 C14 119.2(5) . . ?
C5 C4 C3 118.0(5) . . ?
C5 C4 C14 122.9(5) . . ?
C4 C5 H5 119.9 . . ?
C4 C5 C6 120.3(5) . . ?
C6 C5 H5 119.9 . . ?
C1 C6 C5 120.3(4) . . ?
C1 C6 C7 119.6(4) . . ?
C5 C6 C7 120.0(4) . . ?
O4 C7 C6 115.8(4) . . ?
N1 C7 O4 115.2(4) . . ?
N1 C7 C6 129.1(4) . . ?
O4 C8 H81 110.9 . . ?
O4 C8 H82 110.9 . . ?
O4 C8 C9 104.4(4) . . ?
H81 C8 H82 108.9 . . ?
C9 C8 H81 110.9 . . ?
C9 C8 H82 110.9 . . ?
C8 C9 N1 99.7(3) . . ?
C8 C9 C19 111.8(4) . . ?
C18 C9 N1 114.4(4) . . ?
C18 C9 C8 110.2(4) . . ?
C18 C9 C19 112.4(4) . . ?
C19 C9 N1 107.8(4) . . ?
C2 C10 C11 111.0(4) . . ?
C2 C10 C12 110.9(4) . . ?
C12 C10 C11 107.7(4) . . ?
C13 C10 C2 109.2(4) . . ?
C13 C10 C11 107.9(4) . . ?
C13 C10 C12 110.0(4) . . ?
C10 C11 H111 109.5 . . ?
C10 C11 H112 109.5 . . ?
C10 C11 H113 109.5 . . ?
H111 C11 H112 109.5 . . ?
H111 C11 H113 109.5 . . ?
H112 C11 H113 109.5 . . ?
C10 C12 H121 109.5 . . ?
C10 C12 H122 109.5 . . ?
C10 C12 H123 109.5 . . ?
H121 C12 H122 109.5 . . ?
H121 C12 H123 109.5 . . ?
H122 C12 H123 109.5 . . ?
C10 C13 H131 109.5 . . ?
C10 C13 H132 109.5 . . ?
C10 C13 H133 109.5 . . ?
H131 C13 H132 109.5 . . ?
H131 C13 H133 109.5 . . ?
H132 C13 H133 109.5 . . ?
C15 C14 C4 108.4(5) . . ?
C16 C14 C4 110.2(4) . . ?
C16 C14 C15 108.8(5) . . ?
C17 C14 C4 112.2(5) . . ?
C17 C14 C15 108.8(5) . . ?
C17 C14 C16 108.4(5) . . ?
C14 C15 H151 109.5 . . ?
C14 C15 H152 109.5 . . ?
C14 C15 H153 109.5 . . ?
H151 C15 H152 109.5 . . ?
H151 C15 H153 109.5 . . ?
H152 C15 H153 109.5 . . ?
C14 C16 H161 109.5 . . ?
C14 C16 H162 109.5 . . ?
C14 C16 H163 109.5 . . ?
H161 C16 H162 109.5 . . ?
H161 C16 H163 109.5 . . ?
H162 C16 H163 109.5 . . ?
C14 C17 H171 109.5 . . ?
C14 C17 H172 109.5 . . ?
C14 C17 H173 109.5 . . ?
H171 C17 H172 109.5 . . ?
H171 C17 H173 109.5 . . ?
H172 C17 H173 109.5 . . ?
C9 C18 H181 109.5 . . ?
C9 C18 H182 109.5 . . ?
C9 C18 H183 109.5 . . ?
H181 C18 H182 109.5 . . ?
H181 C18 H183 109.5 . . ?
H182 C18 H183 109.5 . . ?
C9 C19 H191 109.5 . . ?
C9 C19 H192 109.5 . . ?
C9 C19 H193 109.5 . . ?
H191 C19 H192 109.5 . . ?
H191 C19 H193 109.5 . . ?
H192 C19 H193 109.5 . . ?
O6 C21 C22 120.0(4) . . ?
O6 C21 C26 118.4(4) . . ?
C26 C21 C22 121.5(4) . . ?
C21 C22 C30 121.7(5) . . ?
C23 C22 C21 115.8(4) . . ?
C23 C22 C30 122.5(4) . . ?
C22 C23 H23 117.8 . . ?
C22 C23 C24 124.4(5) . . ?
C24 C23 H23 117.8 . . ?
C23 C24 C34 121.0(5) . . ?
C25 C24 C23 117.5(5) . . ?
C25 C24 C34 121.5(5) . . ?
C24 C25 H25 119.5 . . ?
C24 C25 C26 120.9(5) . . ?
C26 C25 H25 119.5 . . ?
C21 C26 C27 120.0(4) . . ?
C25 C26 C21 119.7(4) . . ?
C25 C26 C27 120.2(4) . . ?
O7 C27 C26 114.7(4) . . ?
N2 C27 O7 116.0(4) . . ?
N2 C27 C26 129.3(4) . . ?
O7 C28 H281 110.8 . . ?
O7 C28 H282 110.8 . . ?
O7 C28 C29 104.8(4) . . ?
H281 C28 H282 108.9 . . ?
C29 C28 H281 110.8 . . ?
C29 C28 H282 110.8 . . ?
N2 C29 C28 99.9(4) . . ?
N2 C29 C38 112.7(4) . . ?
N2 C29 C39 109.0(4) . . ?
C38 C29 C28 109.8(4) . . ?
C38 C29 C39 112.9(5) . . ?
C39 C29 C28 111.8(5) . . ?
C22 C30 C32 109.2(5) . . ?
C22 C30 C33 110.4(4) . . ?
C31 C30 C22 110.9(5) . . ?
C31 C30 C32 109.6(5) . . ?
C31 C30 C33 107.0(5) . . ?
C33 C30 C32 109.7(5) . . ?
C30 C31 H311 109.5 . . ?
C30 C31 H312 109.5 . . ?
C30 C31 H313 109.5 . . ?
H311 C31 H312 109.5 . . ?
H311 C31 H313 109.5 . . ?
H312 C31 H313 109.5 . . ?
C30 C32 H321 109.5 . . ?
C30 C32 H322 109.5 . . ?
C30 C32 H323 109.5 . . ?
H321 C32 H322 109.5 . . ?
H321 C32 H323 109.5 . . ?
H322 C32 H323 109.5 . . ?
C30 C33 H331 109.5 . . ?
C30 C33 H332 109.5 . . ?
C30 C33 H333 109.5 . . ?
H331 C33 H332 109.5 . . ?
H331 C33 H333 109.5 . . ?
H332 C33 H333 109.5 . . ?
C24 C34 C37 105.9(5) . . ?
C24 C34 C55 108.4(8) . . ?
C24 C34 C57 116.3(9) . . ?
C35 C34 C24 108.1(6) . . ?
C35 C34 C36 113.3(8) . . ?
C35 C34 C37 111.7(6) . . ?
C36 C34 C24 111.1(6) . . ?
C36 C34 C37 106.4(8) . . ?
C55 C34 C57 101.9(16) . . ?
C56 C34 C24 113.7(11) . . ?
C56 C34 C55 107.9(14) . . ?
C56 C34 C57 107.7(15) . . ?
C34 C35 H351 109.5 . . ?
C34 C35 H352 109.5 . . ?
C34 C35 H353 109.5 . . ?
H351 C35 H352 109.5 . . ?
H351 C35 H353 109.5 . . ?
H352 C35 H353 109.5 . . ?
C34 C36 H361 109.5 . . ?
C34 C36 H362 109.5 . . ?
C34 C36 H363 109.5 . . ?
H361 C36 H362 109.5 . . ?
H361 C36 H363 109.5 . . ?
H362 C36 H363 109.5 . . ?
C34 C37 H371 109.5 . . ?
C34 C37 H372 109.5 . . ?
C34 C37 H373 109.5 . . ?
H371 C37 H372 109.5 . . ?
H371 C37 H373 109.5 . . ?
H372 C37 H373 109.5 . . ?
C34 C55 H551 109.5 . . ?
C34 C55 H552 109.5 . . ?
C34 C55 H553 109.5 . . ?
H551 C55 H552 109.5 . . ?
H551 C55 H553 109.5 . . ?
H552 C55 H553 109.5 . . ?
C34 C56 H561 109.5 . . ?
C34 C56 H562 109.5 . . ?
C34 C56 H563 109.5 . . ?
H561 C56 H562 109.5 . . ?
H561 C56 H563 109.5 . . ?
H562 C56 H563 109.5 . . ?
C34 C57 H571 109.5 . . ?
C34 C57 H572 109.5 . . ?
C34 C57 H573 109.5 . . ?
H571 C57 H572 109.5 . . ?
H571 C57 H573 109.5 . . ?
H572 C57 H573 109.5 . . ?
C29 C38 H381 109.5 . . ?
C29 C38 H382 109.5 . . ?
C29 C38 H383 109.5 . . ?
H381 C38 H382 109.5 . . ?
H381 C38 H383 109.5 . . ?
H382 C38 H383 109.5 . . ?
C29 C39 H391 109.5 . . ?
C29 C39 H392 109.5 . . ?
C29 C39 H393 109.5 . . ?
H391 C39 H392 109.5 . . ?
H391 C39 H393 109.5 . . ?
H392 C39 H393 109.5 . . ?
H411 C41 H412 107.0 . . ?
C42 C41 H411 107.5 . . ?
C42 C41 H412 107.5 . . ?
C46 C41 H411 107.5 . . ?
C46 C41 H412 107.5 . . ?
C46 C41 C42 119.2(7) . . ?
C41 C42 H421 109.7 . . ?
C41 C42 H422 109.7 . . ?
C41 C42 C43 109.9(6) . . ?
H421 C42 H422 108.2 . . ?
C43 C42 H421 109.7 . . ?
C43 C42 H422 109.7 . . ?
C42 C43 H431 109.0 . . ?
C42 C43 H432 109.0 . . ?
C42 C43 C44 112.9(6) . . ?
H431 C43 H432 107.8 . . ?
C44 C43 H431 109.0 . . ?
C44 C43 H432 109.0 . . ?
C43 C44 H441 111.0 . . ?
C43 C44 H442 111.0 . . ?
H441 C44 H442 109.0 . . ?
C45 C44 C43 103.8(5) . . ?
C45 C44 H441 111.0 . . ?
C45 C44 H442 111.0 . . ?
C44 C45 H451 108.4 . . ?
C44 C45 H452 108.4 . . ?
H451 C45 H452 107.5 . . ?
C46 C45 C44 115.3(6) . . ?
C46 C45 H451 108.4 . . ?
C46 C45 H452 108.4 . . ?
C41 C46 C45 113.8(6) . . ?
C41 C46 H461 108.8 . . ?
C41 C46 H462 108.8 . . ?
C45 C46 H461 108.8 . . ?
C45 C46 H462 108.8 . . ?
H461 C46 H462 107.7 . . ?

loop_
_geom_bond_atom_site_label_1
_geom_bond_atom_site_label_2
_geom_bond_distance
_geom_bond_site_symmetry_2
_geom_bond_publ_flag
Re1 Cl1 2.3828(11) . ?
Re1 Cl2 2.3192(10) . ?
Re1 O1 1.869(3) . ?
Re1 O2 1.684(3) . ?
Re1 O3 1.933(3) . ?
Re1 N1 2.113(4) . ?
Re2 Cl3 2.3445(12) . ?
Re2 Cl4 2.3793(11) . ?
Re2 O1 1.845(3) . ?
Re2 O5 1.688(3) . ?
Re2 O6 1.922(3) . ?
Re2 N2 2.143(4) . ?
O3 C1 1.329(5) . ?
O4 C7 1.348(5) . ?
O4 C8 1.449(6) . ?
O6 C21 1.334(6) . ?
O7 C27 1.334(6) . ?
O7 C28 1.438(6) . ?
N1 C7 1.307(6) . ?
N1 C9 1.525(6) . ?
N2 C27 1.298(6) . ?
N2 C29 1.507(6) . ?
C1 C2 1.415(6) . ?
C1 C6 1.393(7) . ?
C2 C3 1.392(7) . ?
C2 C10 1.536(6) . ?
C3 H3 0.9500 . ?
C3 C4 1.403(7) . ?
C4 C5 1.381(7) . ?
C4 C14 1.543(7) . ?
C5 H5 0.9500 . ?
C5 C6 1.405(7) . ?
C6 C7 1.452(7) . ?
C8 H81 0.9900 . ?
C8 H82 0.9900 . ?
C8 C9 1.521(6) . ?
C9 C18 1.516(7) . ?
C9 C19 1.523(7) . ?
C10 C11 1.536(7) . ?
C10 C12 1.536(7) . ?
C10 C13 1.532(7) . ?
C11 H111 0.9800 . ?
C11 H112 0.9800 . ?
C11 H113 0.9800 . ?
C12 H121 0.9800 . ?
C12 H122 0.9800 . ?
C12 H123 0.9800 . ?
C13 H131 0.9800 . ?
C13 H132 0.9800 . ?
C13 H133 0.9800 . ?
C14 C15 1.542(9) . ?
C14 C16 1.527(8) . ?
C14 C17 1.522(8) . ?
C15 H151 0.9800 . ?
C15 H152 0.9800 . ?
C15 H153 0.9800 . ?
C16 H161 0.9800 . ?
C16 H162 0.9800 . ?
C16 H163 0.9800 . ?
C17 H171 0.9800 . ?
C17 H172 0.9800 . ?
C17 H173 0.9800 . ?
C18 H181 0.9800 . ?
C18 H182 0.9800 . ?
C18 H183 0.9800 . ?
C19 H191 0.9800 . ?
C19 H192 0.9800 . ?
C19 H193 0.9800 . ?
C21 C22 1.413(7) . ?
C21 C26 1.403(7) . ?
C22 C23 1.390(7) . ?
C22 C30 1.535(7) . ?
C23 H23 0.9500 . ?
C23 C24 1.404(7) . ?
C24 C25 1.388(7) . ?
C24 C34 1.525(7) . ?
C25 H25 0.9500 . ?
C25 C26 1.391(7) . ?
C26 C27 1.451(6) . ?
C28 H281 0.9900 . ?
C28 H282 0.9900 . ?
C28 C29 1.543(7) . ?
C29 C38 1.523(8) . ?
C29 C39 1.523(7) . ?
C30 C31 1.531(8) . ?
C30 C32 1.537(8) . ?
C30 C33 1.536(8) . ?
C31 H311 0.9800 . ?
C31 H312 0.9800 . ?
C31 H313 0.9800 . ?
C32 H321 0.9800 . ?
C32 H322 0.9800 . ?
C32 H323 0.9800 . ?
C33 H331 0.9800 . ?
C33 H332 0.9800 . ?
C33 H333 0.9800 . ?
C34 C35 1.499(11) . ?
C34 C36 1.512(10) . ?
C34 C37 1.565(10) . ?
C34 C55 1.552(17) . ?
C34 C56 1.500(17) . ?
C34 C57 1.557(16) . ?
C35 H351 0.9800 . ?
C35 H352 0.9800 . ?
C35 H353 0.9800 . ?
C36 H361 0.9800 . ?
C36 H362 0.9800 . ?
C36 H363 0.9800 . ?
C37 H371 0.9800 . ?
C37 H372 0.9800 . ?
C37 H373 0.9800 . ?
C55 H551 0.9800 . ?
C55 H552 0.9800 . ?
C55 H553 0.9800 . ?
C56 H561 0.9800 . ?
C56 H562 0.9800 . ?
C56 H563 0.9800 . ?
C57 H571 0.9800 . ?
C57 H572 0.9800 . ?
C57 H573 0.9800 . ?
C38 H381 0.9800 . ?
C38 H382 0.9800 . ?
C38 H383 0.9800 . ?
C39 H391 0.9800 . ?
C39 H392 0.9800 . ?
C39 H393 0.9800 . ?
C41 H411 0.9900 . ?
C41 H412 0.9900 . ?
C41 C42 1.522(8) . ?
C41 C46 1.380(9) . ?
C42 H421 0.9900 . ?
C42 H422 0.9900 . ?
C42 C43 1.523(8) . ?
C43 H431 0.9900 . ?
C43 H432 0.9900 . ?
C43 C44 1.609(8) . ?
C44 H441 0.9900 . ?
C44 H442 0.9900 . ?
C44 C45 1.531(7) . ?
C45 H451 0.9900 . ?
C45 H452 0.9900 . ?
C45 C46 1.489(9) . ?
C46 H461 0.9900 . ?
C46 H462 0.9900 . ?

loop_
_geom_torsion_atom_site_label_1
_geom_torsion_atom_site_label_2
_geom_torsion_atom_site_label_3
_geom_torsion_atom_site_label_4
_geom_torsion
_geom_torsion_site_symmetry_1
_geom_torsion_site_symmetry_2
_geom_torsion_site_symmetry_3
_geom_torsion_site_symmetry_4
_geom_torsion_publ_flag
Re1 O3 C1 C2 157.0(4) . . . . ?
Re1 O3 C1 C6 -23.9(7) . . . . ?
Re1 N1 C7 O4 -178.4(3) . . . . ?
Re1 N1 C7 C6 0.3(7) . . . . ?
Re1 N1 C9 C8 -167.2(3) . . . . ?
Re1 N1 C9 C18 -49.8(5) . . . . ?
Re1 N1 C9 C19 76.0(4) . . . . ?
Re2 O6 C21 C22 -161.9(4) . . . . ?
Re2 O6 C21 C26 19.8(7) . . . . ?
Re2 N2 C27 O7 179.0(3) . . . . ?
Re2 N2 C27 C26 -0.8(7) . . . . ?
Re2 N2 C29 C28 170.8(3) . . . . ?
Re2 N2 C29 C38 54.3(5) . . . . ?
Re2 N2 C29 C39 -71.8(5) . . . . ?
Cl2 Re1 O1 Re2 -92.4(5) . . . . ?
Cl3 Re2 O1 Re1 85.4(5) . . . . ?
Cl4 Re2 O1 Re1 -101.0(5) . . . . ?
O2 Re1 O1 Re2 168.9(5) . . . . ?
O3 Re1 O1 Re2 -2.0(5) . . . . ?
O3 C1 C2 C3 178.2(4) . . . . ?
O3 C1 C2 C10 -3.0(7) . . . . ?
O3 C1 C6 C5 -178.3(4) . . . . ?
O3 C1 C6 C7 0.4(7) . . . . ?
O4 C8 C9 N1 -26.5(5) . . . . ?
O4 C8 C9 C18 -147.1(4) . . . . ?
O4 C8 C9 C19 87.1(5) . . . . ?
O5 Re2 O1 Re1 -9.4(5) . . . . ?
O6 Re2 O1 Re1 173.6(5) . . . . ?
O6 C21 C22 C23 178.7(5) . . . . ?
O6 C21 C22 C30 -2.2(7) . . . . ?
O6 C21 C26 C25 179.3(4) . . . . ?
O6 C21 C26 C27 1.5(7) . . . . ?
O7 C28 C29 N2 20.5(5) . . . . ?
O7 C28 C29 C38 139.2(4) . . . . ?
O7 C28 C29 C39 -94.7(5) . . . . ?
N1 Re1 O1 Re2 78.7(5) . . . . ?
C1 C2 C3 C4 0.6(7) . . . . ?
C1 C2 C10 C11 177.4(4) . . . . ?
C1 C2 C10 C12 57.7(6) . . . . ?
C1 C2 C10 C13 -63.8(6) . . . . ?
C1 C6 C7 O4 -172.8(4) . . . . ?
C1 C6 C7 N1 8.6(8) . . . . ?
C2 C1 C6 C5 0.9(7) . . . . ?
C2 C1 C6 C7 179.6(4) . . . . ?
C2 C3 C4 C5 -0.3(8) . . . . ?
C2 C3 C4 C14 -179.7(5) . . . . ?
C3 C2 C10 C11 -3.9(6) . . . . ?
C3 C2 C10 C12 -123.6(5) . . . . ?
C3 C2 C10 C13 115.0(5) . . . . ?
C3 C4 C5 C6 0.2(8) . . . . ?
C3 C4 C14 C15 60.8(6) . . . . ?
C3 C4 C14 C16 -58.1(7) . . . . ?
C3 C4 C14 C17 -179.0(5) . . . . ?
C4 C5 C6 C1 -0.5(8) . . . . ?
C4 C5 C6 C7 -179.2(5) . . . . ?
C5 C4 C14 C15 -118.6(6) . . . . ?
C5 C4 C14 C16 122.5(6) . . . . ?
C5 C4 C14 C17 1.6(8) . . . . ?
C5 C6 C7 O4 5.9(7) . . . . ?
C5 C6 C7 N1 -172.7(5) . . . . ?
C6 C1 C2 C3 -0.9(7) . . . . ?
C6 C1 C2 C10 178.0(4) . . . . ?
C7 O4 C8 C9 24.7(5) . . . . ?
C7 N1 C9 C8 20.3(5) . . . . ?
C7 N1 C9 C18 137.8(4) . . . . ?
C7 N1 C9 C19 -96.4(4) . . . . ?
C8 O4 C7 N1 -12.2(6) . . . . ?
C8 O4 C7 C6 169.0(4) . . . . ?
C9 N1 C7 O4 -6.1(5) . . . . ?
C9 N1 C7 C6 172.6(5) . . . . ?
C10 C2 C3 C4 -178.2(5) . . . . ?
C14 C4 C5 C6 179.6(5) . . . . ?
C21 C22 C23 C24 3.2(8) . . . . ?
C21 C22 C30 C31 172.5(6) . . . . ?
C21 C22 C30 C32 -66.5(7) . . . . ?
C21 C22 C30 C33 54.1(7) . . . . ?
C21 C26 C27 O7 171.6(4) . . . . ?
C21 C26 C27 N2 -8.6(8) . . . . ?
C22 C21 C26 C25 1.0(7) . . . . ?
C22 C21 C26 C27 -176.7(4) . . . . ?
C22 C23 C24 C25 -1.2(9) . . . . ?
C22 C23 C24 C34 178.7(5) . . . . ?
C23 C22 C30 C31 -8.4(8) . . . . ?
C23 C22 C30 C32 112.5(6) . . . . ?
C23 C22 C30 C33 -126.9(5) . . . . ?
C23 C24 C25 C26 -1.1(8) . . . . ?
C23 C24 C34 C35 64.5(8) . . . . ?
C23 C24 C34 C36 -170.5(9) . . . . ?
C23 C24 C34 C37 -55.4(7) . . . . ?
C23 C24 C34 C55 100.5(13) . . . . ?
C23 C24 C34 C56 -139.5(14) . . . . ?
C23 C24 C34 C57 -13.5(18) . . . . ?
C24 C25 C26 C21 1.2(8) . . . . ?
C24 C25 C26 C27 179.0(5) . . . . ?
C25 C24 C34 C35 -115.5(7) . . . . ?
C25 C24 C34 C36 9.4(11) . . . . ?
C25 C24 C34 C37 124.5(6) . . . . ?
C25 C24 C34 C55 -79.6(13) . . . . ?
C25 C24 C34 C56 40.4(15) . . . . ?
C25 C24 C34 C57 166.4(17) . . . . ?
C25 C26 C27 O7 -6.2(6) . . . . ?
C25 C26 C27 N2 173.6(5) . . . . ?
C26 C21 C22 C23 -3.1(7) . . . . ?
C26 C21 C22 C30 176.0(5) . . . . ?
C27 O7 C28 C29 -18.3(5) . . . . ?
C27 N2 C29 C28 -16.5(5) . . . . ?
C27 N2 C29 C38 -132.9(5) . . . . ?
C27 N2 C29 C39 100.9(5) . . . . ?
C28 O7 C27 N2 8.2(6) . . . . ?
C28 O7 C27 C26 -172.0(4) . . . . ?
C29 N2 C27 O7 6.2(6) . . . . ?
C29 N2 C27 C26 -173.6(5) . . . . ?
C30 C22 C23 C24 -175.9(5) . . . . ?
C34 C24 C25 C26 179.0(5) . . . . ?
C41 C42 C43 C44 51.1(9) . . . . ?
C42 C41 C46 C45 45.1(11) . . . . ?
C42 C43 C44 C45 -56.7(8) . . . . ?
C43 C44 C45 C46 56.4(9) . . . . ?
C44 C45 C46 C41 -53.0(11) . . . . ?
C46 C41 C42 C43 -45.3(11) . . . . ?

loop_
_exptl_oxdiff_crystal_face_indexfrac_h
_exptl_oxdiff_crystal_face_indexfrac_k
_exptl_oxdiff_crystal_face_indexfrac_l
_exptl_oxdiff_crystal_face_x
_exptl_oxdiff_crystal_face_y
_exptl_oxdiff_crystal_face_z
7.7680 -7.0385 1.3010 -0.1939 -0.8039 0.5623
-0.0264 -3.2630 10.2099 0.0407 0.1858 0.9817
4.6576 -0.6965 -10.1702 -0.1592 -0.6782 -0.7174
-3.7166 5.6923 -7.8469 0.0644 0.2551 -0.9648
-8.1133 5.0504 5.7917 0.2305 0.9678 0.1013
-2.1709 2.9285 -9.5723 -0.1234 0.0257 -0.9920
4.8822 6.4325 6.5247 0.7972 -0.1881 0.5737
3.9954 11.7191 -2.0992 0.9101 -0.2185 -0.3522
2.5039 -12.0017 2.4319 -0.6964 -0.3769 0.6107
-1.9354 11.7395 4.3414 0.8781 0.4784 0.0112
-9.3090 1.6425 4.7270 -0.0799 0.9953 0.0553
9.3115 -3.4174 -0.3044 0.0725 -0.9222 0.3799
6.7031 1.0393 -8.9436 0.0668 -0.8085 -0.5847
-9.0641 -4.6512 2.8262 -0.5667 0.8217 0.0597
9.2975 3.8934 -1.2271 0.5639 -0.8187 0.1086
8.9669 2.0532 2.0587 0.5100 -0.7426 0.4340
-5.3289 -10.8619 0.8589 -0.9287 0.3268 0.1753
2.1252 -12.2040 -3.1416 -0.8723 -0.4757 0.1129
